data_2017066
loop_
_publ_author_name
'Kumarasinghe, Isuru R.'
'Hruby, Victor J.'
'Nichol, Gary S.'

_publ_section_title
;
 3-[5-(4-Chlorophenyl)-1-(4-methoxyphenyl)-1<i>H</i>-pyrazol-3-yl]propionic
 acid and the corresponding methyl ester
;
_journal_coeditor_code SK3306
_journal_issue 4
_journal_name_full 'Acta Crystallographica Section C'
_journal_page_first o163
_journal_page_last o166
_journal_paper_doi 10.1107/S010827010900941X
_journal_volume 65
_journal_year 2009
_chemical_formula_iupac 'C20 H19 Cl N2 O3'
_chemical_formula_moiety 'C20 H19 Cl N2 O3'
_chemical_formula_sum 'C20 H19 Cl N2 O3'
_chemical_formula_weight 370.82
_chemical_name_systematic
;
Methyl
3-[5-(4-chlorophenyl)-1-(4-methoxyphenyl)-1<i>H</i>-pyrazol-3-yl]propionate
;
_space_group_IT_number 15
_symmetry_cell_setting monoclinic
_symmetry_space_group_name_Hall '-C 2yc'
_symmetry_space_group_name_H-M 'C 1 2/c 1'
_atom_sites_solution_hydrogens difmap
_atom_sites_solution_primary direct
_atom_sites_solution_secondary difmap
_audit_creation_method SHELXL-97
_cell_angle_alpha 90.00
_cell_angle_beta 101.126(2)
_cell_angle_gamma 90.00
_cell_formula_units_Z 8
_cell_length_a 22.174(5)
_cell_length_b 5.1352(11)
_cell_length_c 31.884(7)
_cell_measurement_reflns_used 8767
_cell_measurement_temperature 150(2)
_cell_measurement_theta_max 28.25
_cell_measurement_theta_min 2.55
_cell_volume 3562.3(14)
_computing_cell_refinement 'SAINT (Bruker, 2007)'
_computing_data_collection 'APEX2 (Bruker, 2007)'
_computing_data_reduction 'SAINT (Bruker, 2007)'
_computing_molecular_graphics
;
DIAMOND (Brandenburg & Putz, 1999) and Mercury (Version 2.2; Macrae
<i>et al.</i>,  2008)
;
_computing_publication_material
;
SHELXTL (Sheldrick, 2008), publCIF (Westrip, 2008), and local
programs
;
_computing_structure_refinement 'SHELXTL (Sheldrick, 2008)'
_computing_structure_solution 'SHELXTL (Sheldrick, 2008)'
_diffrn_ambient_temperature 150(2)
_diffrn_measured_fraction_theta_full 0.986
_diffrn_measured_fraction_theta_max 0.986
_diffrn_measurement_device_type 'Bruker APEXII CCD diffractometer'
_diffrn_measurement_method 'thin-slice \w scans'
_diffrn_radiation_monochromator graphite
_diffrn_radiation_source 'fine-focus sealed tube'
_diffrn_radiation_type MoK\a
_diffrn_radiation_wavelength 0.71073
_diffrn_reflns_av_R_equivalents 0.0220
_diffrn_reflns_av_sigmaI/netI 0.0176
_diffrn_reflns_limit_h_max 29
_diffrn_reflns_limit_h_min -29
_diffrn_reflns_limit_k_max 6
_diffrn_reflns_limit_k_min -6
_diffrn_reflns_limit_l_max 42
_diffrn_reflns_limit_l_min -42
_diffrn_reflns_number 18813
_diffrn_reflns_theta_full 28.26
_diffrn_reflns_theta_max 28.26
_diffrn_reflns_theta_min 2.06
_exptl_absorpt_coefficient_mu 0.237
_exptl_absorpt_correction_T_max 0.9790
_exptl_absorpt_correction_T_min 0.9187
_exptl_absorpt_correction_type multi-scan
_exptl_absorpt_process_details '(SADABS; Sheldrick, 1996)'
_exptl_crystal_colour colourless
_exptl_crystal_density_diffrn 1.383
_exptl_crystal_density_method 'not measured'
_exptl_crystal_description rod
_exptl_crystal_F_000 1552
_exptl_crystal_size_max 0.27
_exptl_crystal_size_mid 0.15
_exptl_crystal_size_min 0.09
_refine_diff_density_max 0.284
_refine_diff_density_min -0.237
_refine_ls_extinction_method none
_refine_ls_goodness_of_fit_ref 1.022
_refine_ls_hydrogen_treatment constr
_refine_ls_matrix_type full
_refine_ls_number_parameters 237
_refine_ls_number_reflns 4351
_refine_ls_number_restraints 0
_refine_ls_restrained_S_all 1.022
_refine_ls_R_factor_all 0.0399
_refine_ls_R_factor_gt 0.0337
_refine_ls_shift/su_max 0.000
_refine_ls_shift/su_mean 0.000
_refine_ls_structure_factor_coef Fsqd
_refine_ls_weighting_details 'calc w=1/[\s^2^(Fo^2^)+(0.0391P)^2^+2.9658P] where P=(Fo^2^+2Fc^2^)/3'
_refine_ls_weighting_scheme calc
_refine_ls_wR_factor_gt 0.0831
_refine_ls_wR_factor_ref 0.0872
_reflns_number_gt 3788
_reflns_number_total 4351
_reflns_threshold_expression I>2\s(I)
_cod_data_source_file sk3306.cif
_cod_data_source_block II
_cod_original_cell_volume 3562.4(13)
_cod_original_sg_symbol_H-M 'C 2/c'
_cod_database_code 2017066
_cod_database_fobs_code 2017066

loop_
_symmetry_equiv_pos_as_xyz
'x, y, z'
'-x, y, -z+1/2'
'x+1/2, y+1/2, z'
'-x+1/2, y+1/2, -z+1/2'
'-x, -y, -z'
'x, -y, z-1/2'
'-x+1/2, -y+1/2, -z'
'x+1/2, -y+1/2, z-1/2'

loop_
_atom_site_type_symbol
_atom_site_label
_atom_site_fract_x
_atom_site_fract_y
_atom_site_fract_z
_atom_site_U_iso_or_equiv
_atom_site_adp_type
_atom_site_calc_flag
_atom_site_refinement_flags
_atom_site_occupancy
_atom_site_disorder_assembly
_atom_site_disorder_group
Cl Cl1 0.494947(15) 0.89824(7) 0.183985(11) 0.03867(10) Uani d . 1 . .
O O1 0.13992(4) 0.7107(2) 0.25101(3) 0.0336(2) Uani d . 1 . .
O O2 0.01512(4) -0.2309(2) -0.03747(3) 0.0344(2) Uani d . 1 . .
O O3 0.10061(4) -0.45884(18) -0.03784(3) 0.0313(2) Uani d . 1 . .
N N1 0.17275(4) 0.1843(2) 0.07866(3) 0.0235(2) Uani d . 1 . .
N N2 0.21372(4) 0.3414(2) 0.10458(3) 0.0218(2) Uani d . 1 . .
C C1 0.20409(5) 0.0851(2) 0.05067(3) 0.0213(2) Uani d . 1 . .
C C2 0.26488(5) 0.1765(2) 0.05832(4) 0.0222(2) Uani d . 1 . .
H H2 0.2960 0.1342 0.0427 0.027 Uiso calc R 1 . .
C C3 0.27019(5) 0.3404(2) 0.09317(3) 0.0207(2) Uani d . 1 . .
C C4 0.19538(5) 0.4461(2) 0.14193(3) 0.0209(2) Uani d . 1 . .
C C5 0.21951(5) 0.3419(2) 0.18183(4) 0.0254(2) Uani d . 1 . .
H H5 0.2490 0.2058 0.1845 0.030 Uiso calc R 1 . .
C C6 0.20032(6) 0.4373(3) 0.21763(4) 0.0272(3) Uani d . 1 . .
H H6 0.2169 0.3673 0.2450 0.033 Uiso calc R 1 . .
C C7 0.15672(5) 0.6359(2) 0.21368(4) 0.0236(2) Uani d . 1 . .
C C8 0.13346(5) 0.7432(2) 0.17394(4) 0.0244(2) Uani d . 1 . .
H H8 0.1044 0.8811 0.1713 0.029 Uiso calc R 1 . .
C C9 0.15308(5) 0.6466(2) 0.13799(4) 0.0235(2) Uani d . 1 . .
H H9 0.1373 0.7190 0.1107 0.028 Uiso calc R 1 . .
C C10 0.09370(7) 0.9065(3) 0.24853(5) 0.0356(3) Uani d . 1 . .
H H10A 0.1090 1.0701 0.2387 0.053 Uiso calc R 1 . .
H H10B 0.0836 0.9323 0.2768 0.053 Uiso calc R 1 . .
H H10C 0.0568 0.8514 0.2284 0.053 Uiso calc R 1 . .
C C11 0.17471(5) -0.1098(2) 0.01787(4) 0.0232(2) Uani d . 1 . .
H H11A 0.1819 -0.2873 0.0299 0.028 Uiso calc R 1 . .
H H11B 0.1944 -0.0985 -0.0074 0.028 Uiso calc R 1 . .
C C12 0.10599(5) -0.0662(2) 0.00385(4) 0.0240(2) Uani d . 1 . .
H H12A 0.0868 -0.0612 0.0294 0.029 Uiso calc R 1 . .
H H12B 0.0989 0.1048 -0.0106 0.029 Uiso calc R 1 . .
C C13 0.07555(5) -0.2740(2) -0.02584(4) 0.0219(2) Uani d . 1 . .
C C14 0.32387(5) 0.4880(2) 0.11504(3) 0.0205(2) Uani d . 1 . .
C C15 0.38242(5) 0.4002(2) 0.11127(4) 0.0236(2) Uani d . 1 . .
H H15 0.3862 0.2509 0.0944 0.028 Uiso calc R 1 . .
C C16 0.43483(5) 0.5284(2) 0.13181(4) 0.0258(2) Uani d . 1 . .
H H16 0.4744 0.4681 0.1290 0.031 Uiso calc R 1 . .
C C17 0.42894(5) 0.7448(2) 0.15644(4) 0.0250(2) Uani d . 1 . .
C C18 0.37196(6) 0.8398(2) 0.16025(4) 0.0259(2) Uani d . 1 . .
H H18 0.3687 0.9899 0.1771 0.031 Uiso calc R 1 . .
C C19 0.31958(5) 0.7130(2) 0.13915(4) 0.0240(2) Uani d . 1 . .
H H19 0.2802 0.7797 0.1411 0.029 Uiso calc R 1 . .
C C20 -0.01904(6) -0.4267(3) -0.06480(5) 0.0366(3) Uani d . 1 . .
H H20A -0.0050 -0.4314 -0.0921 0.055 Uiso calc R 1 . .
H H20B -0.0629 -0.3841 -0.0699 0.055 Uiso calc R 1 . .
H H20C -0.0124 -0.5973 -0.0509 0.055 Uiso calc R 1 . .

loop_
_atom_site_aniso_label
_atom_site_aniso_U_11
_atom_site_aniso_U_22
_atom_site_aniso_U_33
_atom_site_aniso_U_12
_atom_site_aniso_U_13
_atom_site_aniso_U_23
Cl1 0.03250(17) 0.03609(19) 0.04210(19) -0.01208(13) -0.00606(14) -0.00251(14)
O1 0.0399(5) 0.0400(5) 0.0234(4) 0.0048(4) 0.0122(4) -0.0045(4)
O2 0.0201(4) 0.0384(5) 0.0426(5) 0.0006(4) 0.0004(4) -0.0196(4)
O3 0.0272(4) 0.0258(5) 0.0400(5) 0.0020(4) 0.0039(4) -0.0119(4)
N1 0.0221(5) 0.0258(5) 0.0222(5) -0.0028(4) 0.0035(4) -0.0050(4)
N2 0.0205(4) 0.0246(5) 0.0206(4) -0.0027(4) 0.0046(4) -0.0046(4)
C1 0.0221(5) 0.0208(5) 0.0209(5) 0.0004(4) 0.0039(4) -0.0004(4)
C2 0.0216(5) 0.0228(6) 0.0226(5) -0.0003(4) 0.0053(4) -0.0020(4)
C3 0.0210(5) 0.0198(5) 0.0216(5) -0.0001(4) 0.0049(4) 0.0009(4)
C4 0.0201(5) 0.0232(6) 0.0200(5) -0.0036(4) 0.0054(4) -0.0035(4)
C5 0.0245(5) 0.0253(6) 0.0257(6) 0.0033(4) 0.0033(4) -0.0007(5)
C6 0.0308(6) 0.0300(6) 0.0200(5) 0.0020(5) 0.0034(5) 0.0015(5)
C7 0.0244(5) 0.0257(6) 0.0217(5) -0.0046(4) 0.0071(4) -0.0046(4)
C8 0.0223(5) 0.0246(6) 0.0265(6) 0.0011(4) 0.0053(4) -0.0025(5)
C9 0.0240(5) 0.0259(6) 0.0203(5) -0.0008(4) 0.0034(4) 0.0006(4)
C10 0.0398(7) 0.0350(7) 0.0357(7) 0.0001(6) 0.0169(6) -0.0121(6)
C11 0.0219(5) 0.0232(6) 0.0243(5) -0.0007(4) 0.0039(4) -0.0049(4)
C12 0.0222(5) 0.0211(6) 0.0282(6) 0.0004(4) 0.0032(4) -0.0066(4)
C13 0.0216(5) 0.0218(5) 0.0228(5) -0.0014(4) 0.0059(4) -0.0016(4)
C14 0.0223(5) 0.0201(5) 0.0193(5) -0.0025(4) 0.0042(4) 0.0012(4)
C15 0.0253(6) 0.0215(6) 0.0247(5) -0.0018(4) 0.0068(4) -0.0005(4)
C16 0.0227(5) 0.0257(6) 0.0291(6) -0.0016(5) 0.0050(5) 0.0034(5)
C17 0.0265(6) 0.0242(6) 0.0224(5) -0.0088(5) -0.0003(4) 0.0035(4)
C18 0.0329(6) 0.0213(6) 0.0238(5) -0.0056(5) 0.0064(5) -0.0019(4)
C19 0.0248(5) 0.0215(6) 0.0265(5) -0.0020(4) 0.0072(4) -0.0007(4)
C20 0.0248(6) 0.0432(8) 0.0400(7) -0.0069(6) 0.0021(5) -0.0174(6)

loop_
_atom_type_symbol
_atom_type_description
_atom_type_scat_dispersion_real
_atom_type_scat_dispersion_imag
_atom_type_scat_source
C C 0.0033 0.0016 'International Tables Vol C Tables 4.2.6.8 and 6.1.1.4'
H H 0.0000 0.0000 'International Tables Vol C Tables 4.2.6.8 and 6.1.1.4'
N N 0.0061 0.0033 'International Tables Vol C Tables 4.2.6.8 and 6.1.1.4'
O O 0.0106 0.0060 'International Tables Vol C Tables 4.2.6.8 and 6.1.1.4'
Cl Cl 0.1484 0.1585 'International Tables Vol C Tables 4.2.6.8 and 6.1.1.4'

loop_
_geom_angle_atom_site_label_1
_geom_angle_atom_site_label_2
_geom_angle_atom_site_label_3
_geom_angle_site_symmetry_1
_geom_angle_site_symmetry_3
_geom_angle
_geom_angle_publ_flag
C7 O1 C10 . . 117.55(10) ?
C13 O2 C20 . . 115.62(10) ?
N2 N1 C1 . . 104.99(9) ?
N1 N2 C3 . . 111.85(9) ?
N1 N2 C4 . . 117.46(9) ?
C3 N2 C4 . . 129.92(9) ?
N1 C1 C2 . . 111.29(10) ?
N1 C1 C11 . . 120.56(10) ?
C2 C1 C11 . . 128.06(10) ?
C1 C2 H2 . . 127.1 ?
C1 C2 C3 . . 105.87(10) ?
H2 C2 C3 . . 127.1 ?
N2 C3 C2 . . 106.00(10) ?
N2 C3 C14 . . 124.79(10) ?
C2 C3 C14 . . 129.21(10) ?
N2 C4 C5 . . 119.66(11) ?
N2 C4 C9 . . 119.99(10) ?
C5 C4 C9 . . 120.34(10) ?
C4 C5 H5 . . 120.2 ?
C4 C5 C6 . . 119.61(11) ?
H5 C5 C6 . . 120.2 ?
C5 C6 H6 . . 119.9 ?
C5 C6 C7 . . 120.22(11) ?
H6 C6 C7 . . 119.9 ?
O1 C7 C6 . . 115.28(11) ?
O1 C7 C8 . . 124.56(11) ?
C6 C7 C8 . . 120.16(11) ?
C7 C8 H8 . . 120.3 ?
C7 C8 C9 . . 119.35(11) ?
H8 C8 C9 . . 120.3 ?
C4 C9 C8 . . 120.30(11) ?
C4 C9 H9 . . 119.8 ?
C8 C9 H9 . . 119.8 ?
O1 C10 H10A . . 109.5 ?
O1 C10 H10B . . 109.5 ?
O1 C10 H10C . . 109.5 ?
H10A C10 H10B . . 109.5 ?
H10A C10 H10C . . 109.5 ?
H10B C10 H10C . . 109.5 ?
C1 C11 H11A . . 109.1 ?
C1 C11 H11B . . 109.1 ?
C1 C11 C12 . . 112.46(9) ?
H11A C11 H11B . . 107.8 ?
H11A C11 C12 . . 109.1 ?
H11B C11 C12 . . 109.1 ?
C11 C12 H12A . . 109.1 ?
C11 C12 H12B . . 109.1 ?
C11 C12 C13 . . 112.64(9) ?
H12A C12 H12B . . 107.8 ?
H12A C12 C13 . . 109.1 ?
H12B C12 C13 . . 109.1 ?
O2 C13 O3 . . 122.91(11) ?
O2 C13 C12 . . 111.25(10) ?
O3 C13 C12 . . 125.83(11) ?
C3 C14 C15 . . 118.20(10) ?
C3 C14 C19 . . 123.46(10) ?
C15 C14 C19 . . 118.33(10) ?
C14 C15 H15 . . 119.6 ?
C14 C15 C16 . . 120.89(11) ?
H15 C15 C16 . . 119.6 ?
C15 C16 H16 . . 120.4 ?
C15 C16 C17 . . 119.22(11) ?
H16 C16 C17 . . 120.4 ?
Cl1 C17 C16 . . 119.19(10) ?
Cl1 C17 C18 . . 119.30(10) ?
C16 C17 C18 . . 121.50(11) ?
C17 C18 H18 . . 120.5 ?
C17 C18 C19 . . 119.08(11) ?
H18 C18 C19 . . 120.5 ?
C14 C19 C18 . . 120.92(11) ?
C14 C19 H19 . . 119.5 ?
C18 C19 H19 . . 119.5 ?
O2 C20 H20A . . 109.5 ?
O2 C20 H20B . . 109.5 ?
O2 C20 H20C . . 109.5 ?
H20A C20 H20B . . 109.5 ?
H20A C20 H20C . . 109.5 ?
H20B C20 H20C . . 109.5 ?

loop_
_geom_bond_atom_site_label_1
_geom_bond_atom_site_label_2
_geom_bond_site_symmetry_2
_geom_bond_distance
_geom_bond_publ_flag
Cl1 C17 . 1.7431(12) ?
O1 C7 . 1.3690(14) ?
O1 C10 . 1.4271(17) ?
O2 C13 . 1.3380(14) ?
O2 C20 . 1.4453(15) ?
O3 C13 . 1.1992(14) ?
N1 N2 . 1.3672(13) ?
N1 C1 . 1.3334(15) ?
N2 C3 . 1.3697(14) ?
N2 C4 . 1.4350(14) ?
C1 C2 . 1.4035(16) ?
C1 C11 . 1.5026(16) ?
C2 H2 . 0.950 ?
C2 C3 . 1.3807(15) ?
C3 C14 . 1.4689(15) ?
C4 C5 . 1.3887(16) ?
C4 C9 . 1.3822(16) ?
C5 H5 . 0.950 ?
C5 C6 . 1.3828(17) ?
C6 H6 . 0.950 ?
C6 C7 . 1.3941(17) ?
C7 C8 . 1.3866(17) ?
C8 H8 . 0.950 ?
C8 C9 . 1.3934(16) ?
C9 H9 . 0.950 ?
C10 H10A . 0.980 ?
C10 H10B . 0.980 ?
C10 H10C . 0.980 ?
C11 H11A . 0.990 ?
C11 H11B . 0.990 ?
C11 C12 . 1.5196(16) ?
C12 H12A . 0.990 ?
C12 H12B . 0.990 ?
C12 C13 . 1.4978(16) ?
C14 C15 . 1.4012(16) ?
C14 C19 . 1.4013(16) ?
C15 H15 . 0.950 ?
C15 C16 . 1.3852(17) ?
C16 H16 . 0.950 ?
C16 C17 . 1.3817(18) ?
C17 C18 . 1.3813(18) ?
C18 H18 . 0.950 ?
C18 C19 . 1.3872(17) ?
C19 H19 . 0.950 ?
C20 H20A . 0.980 ?
C20 H20B . 0.980 ?
C20 H20C . 0.980 ?

loop_
_geom_hbond_atom_site_label_D
_geom_hbond_atom_site_label_H
_geom_hbond_atom_site_label_A
_geom_hbond_site_symmetry_A
_geom_hbond_distance_DH
_geom_hbond_distance_HA
_geom_hbond_distance_DA
_geom_hbond_angle_DHA
_geom_hbond_publ_flag
C2 H2 O3 7_545 0.95 2.50 3.3651(15) 152 y
C15 H15 O3 7_545 0.95 2.41 3.3317(15) 165 y
C18 H18 O1 4 0.95 2.60 3.4625(16) 152 y
C20 H20B N1 5 0.98 2.61 3.5750(18) 169 y
C10 H10C Cl1 3_445 0.98 2.92 3.7554(15) 143 y

loop_
_geom_torsion_atom_site_label_1
_geom_torsion_atom_site_label_2
_geom_torsion_atom_site_label_3
_geom_torsion_atom_site_label_4
_geom_torsion_site_symmetry_1
_geom_torsion_site_symmetry_2
_geom_torsion_site_symmetry_3
_geom_torsion_site_symmetry_4
_geom_torsion
_geom_torsion_publ_flag
C1 N1 N2 C3 . . . . -0.23(13) ?
C1 N1 N2 C4 . . . . -171.15(10) ?
N2 N1 C1 C2 . . . . 0.06(13) ?
N2 N1 C1 C11 . . . . 177.00(10) ?
N1 C1 C2 C3 . . . . 0.12(14) ?
C11 C1 C2 C3 . . . . -176.53(11) ?
N1 N2 C3 C2 . . . . 0.31(13) ?
N1 N2 C3 C14 . . . . -179.55(10) ?
C4 N2 C3 C2 . . . . 169.78(11) ?
C4 N2 C3 C14 . . . . -10.08(19) ?
C1 C2 C3 N2 . . . . -0.25(13) ?
C1 C2 C3 C14 . . . . 179.60(11) ?
N1 N2 C4 C5 . . . . 104.40(13) ?
N1 N2 C4 C9 . . . . -74.45(14) ?
C3 N2 C4 C5 . . . . -64.58(17) ?
C3 N2 C4 C9 . . . . 116.56(14) ?
N2 C4 C5 C6 . . . . -177.92(11) ?
C9 C4 C5 C6 . . . . 0.94(18) ?
C4 C5 C6 C7 . . . . 0.38(19) ?
C10 O1 C7 C6 . . . . -177.67(11) ?
C10 O1 C7 C8 . . . . 2.26(18) ?
C5 C6 C7 O1 . . . . 178.38(11) ?
C5 C6 C7 C8 . . . . -1.55(19) ?
O1 C7 C8 C9 . . . . -178.53(11) ?
C6 C7 C8 C9 . . . . 1.39(18) ?
N2 C4 C9 C8 . . . . 177.76(10) ?
C5 C4 C9 C8 . . . . -1.09(18) ?
C7 C8 C9 C4 . . . . -0.08(18) ?
N1 C1 C11 C12 . . . . 31.81(15) ?
C2 C1 C11 C12 . . . . -151.81(12) ?
C1 C11 C12 C13 . . . . -174.82(10) ?
C20 O2 C13 O3 . . . . 1.67(18) ?
C20 O2 C13 C12 . . . . -177.57(11) ?
C11 C12 C13 O2 . . . . 179.75(10) ?
C11 C12 C13 O3 . . . . 0.54(18) ?
N2 C3 C14 C15 . . . . 156.57(11) ?
N2 C3 C14 C19 . . . . -24.02(18) ?
C2 C3 C14 C15 . . . . -23.26(18) ?
C2 C3 C14 C19 . . . . 156.15(12) ?
C3 C14 C15 C16 . . . . -178.78(11) ?
C19 C14 C15 C16 . . . . 1.78(17) ?
C14 C15 C16 C17 . . . . 0.27(18) ?
C15 C16 C17 Cl1 . . . . 177.47(9) ?
C15 C16 C17 C18 . . . . -1.51(18) ?
Cl1 C17 C18 C19 . . . . -178.35(9) ?
C16 C17 C18 C19 . . . . 0.62(18) ?
C17 C18 C19 C14 . . . . 1.52(18) ?
C3 C14 C19 C18 . . . . 177.91(11) ?
C15 C14 C19 C18 . . . . -2.68(17) ?

loop_
_cod_related_entry_id
_cod_related_entry_database
_cod_related_entry_code
1 ChemSpider 14439004
